data_1577020
loop_
_publ_author_name
'Lv, Hui-Peng'
'Liao, Zhi-Lin'
'Gao, Di'
'Jiang, Kai-Wen'
'Yu, Si-Qi'
'Lei, Yi'
'Liu, Jian-Chun'
'Geng, Yi-Zhuo'
'Ai, Yong'
'Li, Peng-Fei'
'Qin, Yan'
'Chen, Xiao-Gang'

_publ_section_title
;
 2D Chiral Organic Salts with Large Piezoelectric Response
;
_journal_name_full 'Materials Horizons'
_journal_paper_doi 10.1039/D6MH00256K
_journal_year 2026
_chemical_absolute_configuration rm
_chemical_formula_moiety 'C8 H11 Br N, Cl'
_chemical_formula_sum 'C8 H11 Br Cl N'
_chemical_formula_weight 236.54
_space_group_crystal_system monoclinic
_space_group_IT_number 4
_space_group_name_Hall 'P 2yb'
_space_group_name_H-M_alt 'P 1 21 1'
_atom_sites_solution_hydrogens geom
_atom_sites_solution_primary dual
_audit_creation_date 2025-11-11
_audit_creation_method
;
Olex2 1.3
(compiled 2020.11.12 svn.r5f609507 for OlexSys, GUI svn.r6408)
;
_audit_update_record
;
2025-12-17 deposited with the CCDC.	2026-03-31 downloaded from the CCDC.
;
_cell_angle_alpha 90
_cell_angle_beta 93.133(2)
_cell_angle_gamma 90
_cell_formula_units_Z 2
_cell_length_a 5.40890(10)
_cell_length_b 6.8958(2)
_cell_length_c 13.0697(3)
_cell_measurement_reflns_used 2327
_cell_measurement_temperature 80.00(18)
_cell_measurement_theta_max 71.7030
_cell_measurement_theta_min 3.3750
_cell_volume 486.75(2)
_computing_cell_refinement 'CrysAlisPro 1.171.43.129a (Rigaku OD, 2024)'
_computing_data_collection 'CrysAlisPro 1.171.43.129a (Rigaku OD, 2024)'
_computing_data_reduction 'CrysAlisPro 1.171.43.129a (Rigaku OD, 2024)'
_computing_molecular_graphics 'Olex2 1.3 (Dolomanov et al., 2009)'
_computing_publication_material 'Olex2 1.3 (Dolomanov et al., 2009)'
_computing_structure_refinement 'SHELXL 2018/3 (Sheldrick, 2015)'
_computing_structure_solution 'SHELXT  (Sheldrick, 2015)'
_diffrn_ambient_environment N~2~
_diffrn_ambient_temperature 80.00(18)
_diffrn_detector 'Hybrid Pixel Array Detector'
_diffrn_detector_area_resol_mean 10.0000
_diffrn_detector_type 'HyPix-Arc 150'
_diffrn_measured_fraction_theta_full 0.994
_diffrn_measured_fraction_theta_max 0.967
_diffrn_measurement_details
;
List of Runs (angles in degrees, time in seconds):

  # Type    Start    End  Width  t~exp~   \w     \q     \k     \f   Frames
#--------------------------------------------------------------------------
  1  \w     52.00  79.00   0.50    0.05    --   60.32  15.00-180.00   54
  2  \w     51.00 103.00   0.50    0.05    --   60.32  15.00-120.00  104
  3  \w     84.00 114.00   0.50    0.05    --   74.97  15.00-120.00   60
  4  \w     54.00 103.00   0.50    0.05    --   60.32  15.00 120.00   98
  5  \w     69.00 104.00   0.50    0.05    --   60.32  15.00 150.00   70
  6  \w     56.00 115.00   0.50    0.05    --   75.09  15.00 -60.00  118
  7  \w     58.00  83.00   0.50    0.05    --   74.97  15.00-120.00   50
  8  \w     55.00 112.00   0.50    0.05    --   74.97  15.00-180.00  114
  9  \w   -114.00 -68.00   0.50    0.05    --  -74.06 -15.00   0.00   92
 10  \w   -117.00 -58.00   0.50    0.05    --  -75.57 -15.00 -90.00  118
 11  \w    -73.00 -28.00   0.50    0.05    --  -60.72 125.00 -60.00   90
 12  \w    -96.00 -32.00   0.50    0.05    --  -74.06 125.00-120.00  128
 13  \w    -57.00 -27.00   0.50    0.05    --  -60.72 125.00-150.00   60
 14  \w    -82.00 -41.00   0.50    0.05    --  -75.57 125.00-180.00   82
 15  \w    -78.00 -53.00   0.50    0.05    --  -75.57 125.00-150.00   50
 16  \w    -97.00 -65.00   0.50    0.05    --  -75.57 125.00 150.00   64
;
_diffrn_measurement_device 'four-circle diffractometer'
_diffrn_measurement_device_type 'XtaLAB Synergy R, DW system, HyPix-Arc 150'
_diffrn_measurement_method '\w scans'
_diffrn_orient_matrix_type 'CrysAlisPro convention (1999,Acta A55,543-557)'
_diffrn_orient_matrix_UB_11 0.2252581000
_diffrn_orient_matrix_UB_12 -0.0133935000
_diffrn_orient_matrix_UB_13 0.0770388000
_diffrn_orient_matrix_UB_21 -0.1554415000
_diffrn_orient_matrix_UB_22 0.0861171000
_diffrn_orient_matrix_UB_23 0.0842160000
_diffrn_orient_matrix_UB_31 -0.0800009000
_diffrn_orient_matrix_UB_32 -0.2057466000
_diffrn_orient_matrix_UB_33 0.0302394000
_diffrn_radiation_monochromator mirror
_diffrn_radiation_probe x-ray
_diffrn_radiation_type 'Cu K\a'
_diffrn_radiation_wavelength 1.54184
_diffrn_reflns_av_R_equivalents 0.0221
_diffrn_reflns_av_unetI/netI 0.0220
_diffrn_reflns_Laue_measured_fraction_full 0.994
_diffrn_reflns_Laue_measured_fraction_max 0.967
_diffrn_reflns_limit_h_max 6
_diffrn_reflns_limit_h_min -6
_diffrn_reflns_limit_k_max 5
_diffrn_reflns_limit_k_min -8
_diffrn_reflns_limit_l_max 15
_diffrn_reflns_limit_l_min -15
_diffrn_reflns_number 2578
_diffrn_reflns_point_group_measured_fraction_full 0.810
_diffrn_reflns_point_group_measured_fraction_max 0.777
_diffrn_reflns_theta_full 67.684
_diffrn_reflns_theta_max 71.928
_diffrn_reflns_theta_min 3.387
_diffrn_source 'Rotating-anode X-ray tube'
_diffrn_source_type 'Rigaku (Cu) X-ray Source'
_exptl_absorpt_coefficient_mu 7.782
_exptl_absorpt_correction_T_max 1.00000
_exptl_absorpt_correction_T_min 0.17374
_exptl_absorpt_correction_type multi-scan
_exptl_absorpt_process_details
;
CrysAlisPro 1.171.43.129a (Rigaku Oxford Diffraction, 2024)
Empirical absorption correction using spherical harmonics,
implemented in SCALE3 ABSPACK scaling algorithm.
;
_exptl_crystal_colour colourless
_exptl_crystal_colour_primary colourless
_exptl_crystal_density_diffrn 1.614
_exptl_crystal_description plate
_exptl_crystal_F_000 236
_exptl_crystal_size_max 0.15
_exptl_crystal_size_mid 0.12
_exptl_crystal_size_min 0.1
_refine_diff_density_max 2.618
_refine_diff_density_min -1.285
_refine_diff_density_rms 0.207
_refine_ls_abs_structure_details
;
 Classical Flack method preferred over Parsons because s.u. lower.
;
_refine_ls_abs_structure_Flack -0.03(8)
_refine_ls_extinction_method none
_refine_ls_goodness_of_fit_ref 1.088
_refine_ls_hydrogen_treatment constr
_refine_ls_matrix_type full
_refine_ls_number_parameters 102
_refine_ls_number_reflns 1491
_refine_ls_number_restraints 1
_refine_ls_restrained_S_all 1.088
_refine_ls_R_factor_all 0.0555
_refine_ls_R_factor_gt 0.0554
_refine_ls_shift/su_max 0.001
_refine_ls_shift/su_mean 0.000
_refine_ls_structure_factor_coef Fsqd
_refine_ls_weighting_details 'w=1/[\s^2^(Fo^2^)+(0.1316P)^2^+0.8642P] where P=(Fo^2^+2Fc^2^)/3'
_refine_ls_weighting_scheme calc
_refine_ls_wR_factor_gt 0.1606
_refine_ls_wR_factor_ref 0.1608
_reflns_Friedel_coverage 0.478
_reflns_Friedel_fraction_full 0.589
_reflns_Friedel_fraction_max 0.551
_reflns_number_gt 1481
_reflns_number_total 1491
_reflns_threshold_expression 'I > 2\s(I)'
_cod_data_source_file d6mh00256k2.cif
_cod_data_source_block s_alfa_4_br_ba_cl_80k_auto
_cod_database_code 1577020
_shelx_shelxl_version_number 2018/3
_chemical_oxdiff_formula 'C H N Br Cl'
_shelx_space_group_comment
;
The symmetry employed for this shelxl refinement is uniquely defined
by the following loop, which should always be used as a source of
symmetry information in preference to the above space-group names.
They are only intended as comments.
;
_shelx_estimated_absorpt_t_max 0.510
_shelx_estimated_absorpt_t_min 0.388
_reflns_odcompleteness_completeness 99.48
_reflns_odcompleteness_iscentric 1
_reflns_odcompleteness_theta 66.97
_olex2_refinement_description
;
1. Fixed Uiso
 At 1.2 times of:
  All C(H) groups
 At 1.5 times of:
  All C(H,H,H) groups, All N(H,H,H) groups
2.a Ternary CH refined with riding coordinates:
 C2(H2)
2.b Aromatic/amide H refined with riding coordinates:
 C4(H4), C5(H5), C7(H7), C8(H8)
2.c Idealised Me refined as rotating group:
 N1(H1A,H1B,H1C), C1(H1D,H1E,H1F)
;
_olex2_submission_special_instructions 'No special instructions were received'
_oxdiff_exptl_absorpt_empirical_details
;
Empirical correction (ABSPACK) includes:
- Absorption correction using spherical harmonics
- Frame scaling
;
_oxdiff_exptl_absorpt_empirical_full_max 3.751
_oxdiff_exptl_absorpt_empirical_full_min 0.510

loop_
_space_group_symop_operation_xyz
'x, y, z'
'-x, y+1/2, -z'

loop_
_atom_site_label
_atom_site_type_symbol
_atom_site_fract_x
_atom_site_fract_y
_atom_site_fract_z
_atom_site_U_iso_or_equiv
_atom_site_adp_type
_atom_site_occupancy
_atom_site_site_symmetry_order
_atom_site_calc_flag
_atom_site_refinement_flags_posn
_atom_site_refinement_flags_adp
_atom_site_refinement_flags_occupancy
_atom_site_disorder_assembly
_atom_site_disorder_group
Br1 Br 0.97381(14) 0.91918(18) 0.92713(6) 0.0262(4) Uani 1 1 d . . . . .
Cl1 Cl 0.1873(4) 0.7373(3) 0.52843(16) 0.0225(5) Uani 1 1 d . . . . .
N1 N 0.3262(13) 0.3115(13) 0.5869(6) 0.0210(17) Uani 1 1 d . . . . .
H1A H 0.267915 0.433107 0.573271 0.031 Uiso 1 1 calc R U . . .
H1B H 0.217470 0.222649 0.559365 0.031 Uiso 1 1 calc R U . . .
H1C H 0.475610 0.296347 0.559133 0.031 Uiso 1 1 calc R U . . .
C1 C 0.4683(19) 0.0802(16) 0.7221(8) 0.027(2) Uani 1 1 d . . . . .
H1D H 0.632876 0.073740 0.694486 0.040 Uiso 1 1 calc R U . . .
H1E H 0.361250 -0.018984 0.689228 0.040 Uiso 1 1 calc R U . . .
H1F H 0.482491 0.057160 0.796225 0.040 Uiso 1 1 calc R U . . .
C2 C 0.3553(17) 0.2826(15) 0.7009(7) 0.0183(18) Uani 1 1 d . . . . .
H2 H 0.186606 0.284786 0.728591 0.022 Uiso 1 1 calc R U . . .
C3 C 0.5045(15) 0.4422(15) 0.7515(6) 0.0175(18) Uani 1 1 d . . . . .
C4 C 0.7104(16) 0.5238(14) 0.7082(6) 0.0181(18) Uani 1 1 d . . . . .
H4 H 0.756153 0.480772 0.642846 0.022 Uiso 1 1 calc R U . . .
C5 C 0.8494(16) 0.6666(16) 0.7592(7) 0.0208(19) Uani 1 1 d . . . . .
H5 H 0.985489 0.723934 0.727551 0.025 Uiso 1 1 calc R U . . .
C6 C 0.7901(16) 0.7256(16) 0.8558(7) 0.022(2) Uani 1 1 d . . . . .
C7 C 0.5822(17) 0.6467(17) 0.9014(7) 0.0219(19) Uani 1 1 d . . . . .
H7 H 0.537544 0.689741 0.966898 0.026 Uiso 1 1 calc R U . . .
C8 C 0.4427(17) 0.5039(15) 0.8484(7) 0.0195(18) Uani 1 1 d . . . . .
H8 H 0.303963 0.448266 0.878957 0.023 Uiso 1 1 calc R U . . .

loop_
_atom_site_aniso_label
_atom_site_aniso_U_11
_atom_site_aniso_U_22
_atom_site_aniso_U_33
_atom_site_aniso_U_23
_atom_site_aniso_U_13
_atom_site_aniso_U_12
Br1 0.0279(5) 0.0261(6) 0.0249(5) -0.0090(4) 0.0030(3) -0.0042(4)
Cl1 0.0192(9) 0.0266(13) 0.0216(10) 0.0056(8) -0.0004(7) 0.0014(8)
N1 0.009(3) 0.025(5) 0.028(4) 0.000(4) -0.001(3) 0.000(3)
C1 0.032(5) 0.016(5) 0.032(5) 0.005(4) -0.003(4) -0.003(4)
C2 0.017(4) 0.013(5) 0.025(4) 0.002(4) -0.001(3) -0.001(3)
C3 0.019(3) 0.013(5) 0.020(4) 0.001(4) -0.004(3) 0.001(4)
C4 0.022(4) 0.018(5) 0.015(4) 0.000(3) 0.004(3) 0.001(3)
C5 0.020(4) 0.020(5) 0.023(4) 0.002(3) 0.003(3) -0.001(4)
C6 0.018(4) 0.026(6) 0.021(4) 0.008(4) -0.002(3) 0.002(4)
C7 0.023(4) 0.027(6) 0.016(4) 0.001(4) 0.000(3) 0.007(4)
C8 0.017(4) 0.020(5) 0.021(4) 0.005(4) -0.001(3) 0.003(3)

loop_
_atom_type_symbol
_atom_type_description
_atom_type_scat_dispersion_real
_atom_type_scat_dispersion_imag
_atom_type_scat_source
C C 0.0181 0.0091 'International Tables Vol C Tables 4.2.6.8 and 6.1.1.4'
H H 0.0000 0.0000 'International Tables Vol C Tables 4.2.6.8 and 6.1.1.4'
Br Br -0.6763 1.2805 'International Tables Vol C Tables 4.2.6.8 and 6.1.1.4'
Cl Cl 0.3639 0.7018 'International Tables Vol C Tables 4.2.6.8 and 6.1.1.4'
N N 0.0311 0.0180 'International Tables Vol C Tables 4.2.6.8 and 6.1.1.4'

loop_
_geom_angle_atom_site_label_1
_geom_angle_atom_site_label_2
_geom_angle_atom_site_label_3
_geom_angle
_geom_angle_site_symmetry_1
_geom_angle_site_symmetry_3
_geom_angle_publ_flag
H1A N1 H1B 109.5 . . ?
H1A N1 H1C 109.5 . . ?
H1B N1 H1C 109.5 . . ?
C2 N1 H1A 109.5 . . ?
C2 N1 H1B 109.5 . . ?
C2 N1 H1C 109.5 . . ?
H1D C1 H1E 109.5 . . ?
H1D C1 H1F 109.5 . . ?
H1E C1 H1F 109.5 . . ?
C2 C1 H1D 109.5 . . ?
C2 C1 H1E 109.5 . . ?
C2 C1 H1F 109.5 . . ?
N1 C2 C1 108.5(8) . . ?
N1 C2 H2 108.0 . . ?
C1 C2 H2 108.0 . . ?
C3 C2 N1 111.4(7) . . ?
C3 C2 C1 112.8(7) . . ?
C3 C2 H2 108.0 . . ?
C4 C3 C2 122.7(8) . . ?
C8 C3 C2 118.4(8) . . ?
C8 C3 C4 118.8(9) . . ?
C3 C4 H4 119.5 . . ?
C5 C4 C3 121.0(8) . . ?
C5 C4 H4 119.5 . . ?
C4 C5 H5 120.0 . . ?
C6 C5 C4 120.1(9) . . ?
C6 C5 H5 120.0 . . ?
C5 C6 Br1 121.3(7) . . ?
C5 C6 C7 120.2(10) . . ?
C7 C6 Br1 118.4(7) . . ?
C6 C7 H7 120.6 . . ?
C8 C7 C6 118.9(9) . . ?
C8 C7 H7 120.6 . . ?
C3 C8 C7 120.9(9) . . ?
C3 C8 H8 119.5 . . ?
C7 C8 H8 119.5 . . ?

loop_
_geom_bond_atom_site_label_1
_geom_bond_atom_site_label_2
_geom_bond_distance
_geom_bond_site_symmetry_2
_geom_bond_publ_flag
Br1 C6 1.881(11) . ?
N1 H1A 0.9100 . ?
N1 H1B 0.9100 . ?
N1 H1C 0.9100 . ?
N1 C2 1.502(11) . ?
C1 H1D 0.9800 . ?
C1 H1E 0.9800 . ?
C1 H1F 0.9800 . ?
C1 C2 1.543(14) . ?
C2 H2 1.0000 . ?
C2 C3 1.498(13) . ?
C3 C4 1.395(13) . ?
C3 C8 1.394(13) . ?
C4 H4 0.9500 . ?
C4 C5 1.387(14) . ?
C5 H5 0.9500 . ?
C5 C6 1.381(13) . ?
C6 C7 1.410(14) . ?
C7 H7 0.9500 . ?
C7 C8 1.401(15) . ?
C8 H8 0.9500 . ?

loop_
_geom_hbond_atom_site_label_D
_geom_hbond_atom_site_label_H
_geom_hbond_atom_site_label_A
_geom_hbond_distance_DH
_geom_hbond_distance_HA
_geom_hbond_distance_DA
_geom_hbond_angle_DHA
_geom_hbond_site_symmetry_A
_geom_hbond_publ_flag
N1 H1A Cl1 0.91 2.21 3.116(9) 170.3 . yes
N1 H1B Cl1 0.91 2.42 3.129(7) 135.1 2_546 yes
N1 H1C Cl1 0.91 2.24 3.145(8) 171.6 2_646 yes

loop_
_geom_torsion_atom_site_label_1
_geom_torsion_atom_site_label_2
_geom_torsion_atom_site_label_3
_geom_torsion_atom_site_label_4
_geom_torsion
_geom_torsion_site_symmetry_1
_geom_torsion_site_symmetry_2
_geom_torsion_site_symmetry_3
_geom_torsion_site_symmetry_4
_geom_torsion_publ_flag
Br1 C6 C7 C8 179.3(7) . . . . ?
N1 C2 C3 C4 -38.9(12) . . . . ?
N1 C2 C3 C8 144.8(8) . . . . ?
C1 C2 C3 C4 83.4(11) . . . . ?
C1 C2 C3 C8 -92.9(10) . . . . ?
C2 C3 C4 C5 -177.6(9) . . . . ?
C2 C3 C8 C7 177.2(9) . . . . ?
C3 C4 C5 C6 2.3(14) . . . . ?
C4 C3 C8 C7 0.7(14) . . . . ?
C4 C5 C6 Br1 -179.9(7) . . . . ?
C4 C5 C6 C7 -2.6(14) . . . . ?
C5 C6 C7 C8 2.0(14) . . . . ?
C6 C7 C8 C3 -1.1(14) . . . . ?
C8 C3 C4 C5 -1.3(14) . . . . ?
